data_4326729
loop_
_publ_author_name
'Li-Cheng Song'
'Xu-Feng Liu'
'Zhao-Jun Xie'
'Fei-Xian Luo'
'Hai-Bin Song'

_publ_section_title
;
 Synthesis and Structural Characterization of Some New Porphyrin-Fullerene
 Dyads and Their Application in Photoinduced H2 Evolution
;
_journal_name_full 'Inorganic Chemistry'
_journal_page_first 11162
_journal_page_last 11172
_journal_paper_doi 10.1021/ic201713x
_journal_volume 50
_journal_year 2011
_chemical_formula_sum 'C114 H37 N5 O3 Zn'
_chemical_formula_weight 1589.86
_chemical_name_systematic
; 
 ? 
;
_space_group_IT_number 14
_symmetry_cell_setting monoclinic
_symmetry_space_group_name_Hall '-P 2ybc'
_symmetry_space_group_name_H-M 'P 1 21/c 1'
_atom_sites_solution_hydrogens geom
_atom_sites_solution_primary direct
_atom_sites_solution_secondary difmap
_audit_creation_method SHELXL-97
_cell_angle_alpha 90.00
_cell_angle_beta 95.790(7)
_cell_angle_gamma 90.00
_cell_formula_units_Z 4
_cell_length_a 22.499(15)
_cell_length_b 13.855(8)
_cell_length_c 27.354(17)
_cell_measurement_temperature 113(2)
_cell_volume 8483(9)
_computing_cell_refinement CrystalClear
_computing_data_collection CrystalClear
_computing_data_reduction CrystalClear
_computing_publication_material 'CrystalStructure 3.7.0'
_computing_structure_refinement 'SHELXL-97 (Sheldrick, 1997)'
_computing_structure_solution 'SHELXS-97 (Sheldrick, 1990)'
_diffrn_ambient_temperature 113(2)
_diffrn_detector_area_resol_mean 7.31
_diffrn_measured_fraction_theta_full 0.951
_diffrn_measured_fraction_theta_max 0.951
_diffrn_measurement_device_type 'Rigaku Saturn'
_diffrn_measurement_method \w
_diffrn_radiation_monochromator confocal
_diffrn_radiation_source 'rotating anode'
_diffrn_radiation_type MoK\a
_diffrn_radiation_wavelength 0.71070
_diffrn_reflns_av_R_equivalents 0.1250
_diffrn_reflns_av_sigmaI/netI 0.1091
_diffrn_reflns_limit_h_max 26
_diffrn_reflns_limit_h_min -26
_diffrn_reflns_limit_k_max 16
_diffrn_reflns_limit_k_min -15
_diffrn_reflns_limit_l_max 32
_diffrn_reflns_limit_l_min -32
_diffrn_reflns_number 61868
_diffrn_reflns_theta_full 25.01
_diffrn_reflns_theta_max 25.01
_diffrn_reflns_theta_min 1.65
_diffrn_standards_decay_% 0
_diffrn_standards_interval_count 0
_diffrn_standards_interval_time 0
_diffrn_standards_number 0
_exptl_absorpt_coefficient_mu 0.348
_exptl_absorpt_correction_T_max 0.9399
_exptl_absorpt_correction_T_min 0.0619
_exptl_absorpt_correction_type multi-scan
_exptl_absorpt_process_details Crystalclear
_exptl_crystal_colour red
_exptl_crystal_density_diffrn 1.245
_exptl_crystal_description block
_exptl_crystal_F_000 3240
_exptl_crystal_size_max 18.00
_exptl_crystal_size_mid 0.18
_exptl_crystal_size_min 0.18
_platon_squeeze_details
;
;
_refine_diff_density_max 1.746
_refine_diff_density_min -0.776
_refine_diff_density_rms 0.128
_refine_ls_extinction_method none
_refine_ls_goodness_of_fit_ref 1.150
_refine_ls_hydrogen_treatment constr
_refine_ls_matrix_type full
_refine_ls_number_parameters 1049
_refine_ls_number_reflns 14237
_refine_ls_number_restraints 108
_refine_ls_restrained_S_all 1.159
_refine_ls_R_factor_all 0.1684
_refine_ls_R_factor_gt 0.1358
_refine_ls_shift/su_max 0.001
_refine_ls_shift/su_mean 0.000
_refine_ls_structure_factor_coef Fsqd
_refine_ls_weighting_details 'calc w=1/[\s^2^(Fo^2^)+(0.2000P)^2^+0.0000P] where P=(Fo^2^+2Fc^2^)/3'
_refine_ls_weighting_scheme calc
_refine_ls_wR_factor_gt 0.3272
_refine_ls_wR_factor_ref 0.3522
_reflns_number_gt 10123
_reflns_number_total 14936
_reflns_threshold_expression >2sigma(I)
_cod_data_source_file ic201713x_si_001_2.cif
_cod_data_source_block 3
_cod_original_cell_volume 8484(9)
_cod_database_code 4326729

loop_
_symmetry_equiv_pos_as_xyz
'x, y, z'
'-x, y+1/2, -z+1/2'
'-x, -y, -z'
'x, -y-1/2, z-1/2'

loop_
_atom_site_label
_atom_site_type_symbol
_atom_site_fract_x
_atom_site_fract_y
_atom_site_fract_z
_atom_site_U_iso_or_equiv
_atom_site_adp_type
_atom_site_occupancy
_atom_site_symmetry_multiplicity
_atom_site_calc_flag
_atom_site_refinement_flags
Zn1 Zn 0.26391(3) 0.11557(5) 0.86169(2) 0.0293(2) Uani 1 1 d .
N2 N 0.2596(2) 0.2088(3) 0.80172(19) 0.0316(11) Uani 1 1 d .
N3 N 0.1700(3) 0.1066(4) 0.85377(19) 0.0392(14) Uani 1 1 d .
N4 N 0.2658(2) -0.0068(4) 0.90510(19) 0.0350(12) Uani 1 1 d .
N5 N 0.3543(2) 0.0932(4) 0.85405(18) 0.0321(12) Uani 1 1 d .
O1 O 0.2359(2) 0.4462(4) 1.05036(19) 0.0536(14) Uani 1 1 d .
O2 O 0.4225(4) 0.4321(6) 1.0218(4) 0.124(4) Uani 1 1 d .
O3 O 0.4303(3) 0.5496(5) 1.0790(2) 0.075(2) Uani 1 1 d .
C1 C 0.2397(4) 0.5210(5) 1.0881(3) 0.0466(18) Uani 1 1 d .
C2 C 0.3081(3) 0.5510(5) 1.0955(2) 0.0385(15) Uani 1 1 d .
C3 C 0.3383(3) 0.5384(5) 1.1495(3) 0.0406(16) Uani 1 1 d .
C4 C 0.3113(4) 0.4879(5) 1.1854(3) 0.0461(17) Uani 1 1 d .
C5 C 0.2458(4) 0.4616(5) 1.1769(3) 0.0502(19) Uani 1 1 d .
C6 C 0.2139(4) 0.4828(5) 1.1327(3) 0.0456(17) Uani 1 1 d .
C7 C 0.1528(3) 0.5176(6) 1.1334(3) 0.0489(18) Uani 1 1 d .
C8 C 0.1447(4) 0.5842(8) 1.0981(4) 0.070(3) Uani 1 1 d .
C9 C 0.1972(3) 0.5990(6) 1.0739(3) 0.0469(18) Uani 1 1 d .
C10 C 0.2153(4) 0.6910(6) 1.0577(3) 0.0525(19) Uani 1 1 d .
C11 C 0.2771(5) 0.7235(6) 1.0671(3) 0.065(2) Uani 1 1 d .
C12 C 0.3200(4) 0.6566(6) 1.0886(2) 0.0495(19) Uani 1 1 d .
C13 C 0.3630(4) 0.6958(6) 1.1261(3) 0.055(2) Uani 1 1 d .
C14 C 0.3746(4) 0.6209(6) 1.1632(3) 0.057(2) Uani 1 1 d .
C15 C 0.3892(3) 0.6470(6) 1.2130(3) 0.053(2) Uani 1 1 d .
C16 C 0.3604(3) 0.5921(7) 1.2498(3) 0.052(2) Uani 1 1 d .
C17 C 0.3213(4) 0.5141(6) 1.2349(3) 0.054(2) Uani 1 1 d .
C18 C 0.2671(5) 0.5047(5) 1.2589(3) 0.058(2) Uani 1 1 d .
C19 C 0.2208(4) 0.4730(5) 1.2217(3) 0.0492(18) Uani 1 1 d .
C20 C 0.1629(4) 0.5018(6) 1.2227(4) 0.062(2) Uani 1 1 d .
C21 C 0.1282(4) 0.5257(7) 1.1777(4) 0.068(3) Uani 1 1 d .
C22 C 0.0913(4) 0.6066(7) 1.1854(4) 0.067(3) Uani 1 1 d .
C23 C 0.0827(4) 0.6781(8) 1.1511(4) 0.073(3) Uani 1 1 d .
C24 C 0.1088(4) 0.6709(8) 1.1038(4) 0.073(3) Uani 1 1 d .
C25 C 0.1265(5) 0.7659(10) 1.0892(4) 0.083(3) Uani 1 1 d .
C26 C 0.1772(4) 0.7754(7) 1.0687(3) 0.064(2) Uani 1 1 d .
C27 C 0.2213(5) 0.8568(7) 1.0809(3) 0.069(3) Uani 1 1 d .
C28 C 0.2769(5) 0.8222(5) 1.0820(3) 0.062(3) Uani 1 1 d .
C29 C 0.3234(5) 0.8569(5) 1.1156(3) 0.058(2) Uani 1 1 d .
C30 C 0.3667(4) 0.7920(6) 1.1395(3) 0.058(2) Uani 1 1 d .
C31 C 0.3794(4) 0.8193(7) 1.1910(4) 0.071(3) Uani 1 1 d .
C32 C 0.3901(4) 0.7489(6) 1.2258(3) 0.057(2) Uani 1 1 d .
C33 C 0.3621(4) 0.7563(7) 1.2742(3) 0.058(2) Uani 1 1 d .
C34 C 0.3435(4) 0.6616(7) 1.2876(3) 0.061(2) Uani 1 1 d .
C35 C 0.2946(5) 0.6456(6) 1.3093(3) 0.059(2) Uani 1 1 d .
C36 C 0.2539(4) 0.5682(6) 1.2936(3) 0.054(2) Uani 1 1 d .
C37 C 0.1927(5) 0.6017(7) 1.2953(3) 0.063(2) Uani 1 1 d .
C38 C 0.1468(5) 0.5695(7) 1.2599(3) 0.070(3) Uani 1 1 d .
C39 C 0.1051(4) 0.6341(7) 1.2377(4) 0.064(2) Uani 1 1 d .
C40 C 0.1057(4) 0.7310(7) 1.2508(4) 0.068(3) Uani 1 1 d .
C41 C 0.0955(4) 0.7998(8) 1.2120(4) 0.072(3) Uani 1 1 d .
C42 C 0.0831(5) 0.7775(9) 1.1643(4) 0.084(3) Uani 1 1 d .
C43 C 0.1480(5) 0.9083(8) 1.1389(4) 0.076(3) Uani 1 1 d .
C44 C 0.2036(6) 0.9210(7) 1.1161(3) 0.073(3) Uani 1 1 d .
C45 C 0.2471(5) 0.9570(5) 1.1524(4) 0.065(3) Uani 1 1 d .
C46 C 0.3051(6) 0.9245(6) 1.1522(4) 0.078(3) Uani 1 1 d .
C47 C 0.3424(5) 0.9029(6) 1.1994(3) 0.067(3) Uani 1 1 d .
C48 C 0.3162(5) 0.9113(7) 1.2443(4) 0.076(3) Uani 1 1 d .
C49 C 0.3277(5) 0.8370(6) 1.2806(3) 0.063(2) Uani 1 1 d .
C50 C 0.2705(4) 0.8253(6) 1.3032(3) 0.059(2) Uani 1 1 d .
C51 C 0.2572(4) 0.7307(6) 1.3173(2) 0.0472(18) Uani 1 1 d .
C52 C 0.1931(4) 0.7032(6) 1.3095(3) 0.053(2) Uani 1 1 d .
C53 C 0.1521(5) 0.7656(7) 1.2864(3) 0.064(2) Uani 1 1 d .
C54 C 0.1696(5) 0.8613(7) 1.2740(3) 0.067(2) Uani 1 1 d .
C55 C 0.2291(5) 0.8870(6) 1.2807(3) 0.064(3) Uani 1 1 d .
C56 C 0.2555(4) 0.9443(5) 1.2428(3) 0.058(2) Uani 1 1 d .
C57 C 0.2229(6) 0.9668(6) 1.1985(3) 0.070(3) Uani 1 1 d .
C58 C 0.1594(5) 0.9352(7) 1.1913(3) 0.070(3) Uani 1 1 d .
C59 C 0.1095(6) 0.8310(9) 1.1268(4) 0.093(4) Uani 1 1 d .
C60 C 0.1334(5) 0.8834(7) 1.2261(4) 0.071(3) Uani 1 1 d .
C61 C 0.3353(3) 0.4830(5) 1.0585(3) 0.0416(16) Uani 1 1 d .
C62 C 0.2917(4) 0.4270(5) 1.0355(3) 0.0489(18) Uani 1 1 d .
C63 C 0.3988(4) 0.4813(6) 1.0510(3) 0.055(2) Uani 1 1 d .
C64 C 0.4922(5) 0.5558(9) 1.0743(6) 0.116(5) Uani 1 1 d .
H64A H 0.4994 0.5670 1.0397 0.140 Uiso 1 1 calc R
H64B H 0.5128 0.4956 1.0859 0.140 Uiso 1 1 calc R
C65 C 0.5149(6) 0.6418(10) 1.1066(5) 0.114(5) Uani 1 1 d .
H65A H 0.4921 0.6997 1.0961 0.171 Uiso 1 1 calc R
H65B H 0.5573 0.6526 1.1032 0.171 Uiso 1 1 calc R
H65C H 0.5097 0.6278 1.1410 0.171 Uiso 1 1 calc R
C66 C 0.2861(2) 0.3544(4) 0.99522(17) 0.0432(16) Uani 1 1 d G
C67 C 0.23007(19) 0.3332(4) 0.9715(2) 0.073(3) Uani 1 1 d G
H67 H 0.1957 0.3653 0.9809 0.088 Uiso 1 1 calc R
C68 C 0.22436(15) 0.2650(4) 0.9340(2) 0.075(3) Uani 1 1 d G
H68 H 0.1861 0.2505 0.9178 0.090 Uiso 1 1 calc R
N1 N 0.27468(19) 0.2181(3) 0.92027(14) 0.0327(12) Uani 1 1 d G
C69 C 0.33072(16) 0.2393(4) 0.9440(2) 0.078(3) Uani 1 1 d GU
H69 H 0.3651 0.2072 0.9346 0.093 Uiso 1 1 calc R
C70 C 0.33643(18) 0.3074(5) 0.9815(2) 0.094(4) Uani 1 1 d GU
H70 H 0.3747 0.3219 0.9977 0.113 Uiso 1 1 calc R
C71 C 0.3063(3) 0.2382(4) 0.7770(2) 0.0337(14) Uani 1 1 d .
C72 C 0.2839(3) 0.2995(5) 0.7363(3) 0.0432(17) Uani 1 1 d .
H72 H 0.3071 0.3310 0.7138 0.052 Uiso 1 1 calc R
C73 C 0.2237(4) 0.3036(5) 0.7362(3) 0.0477(18) Uani 1 1 d .
H73 H 0.1969 0.3391 0.7139 0.057 Uiso 1 1 calc R
C74 C 0.2078(3) 0.2436(5) 0.7766(2) 0.0367(15) Uani 1 1 d .
C75 C 0.1495(3) 0.2250(5) 0.7866(2) 0.0390(16) Uani 1 1 d .
C76 C 0.1011(2) 0.2769(4) 0.7543(2) 0.052(2) Uani 1 1 d G
C77 C 0.0869(3) 0.3729(4) 0.7621(3) 0.086(4) Uani 1 1 d G
H77 H 0.1079 0.4079 0.7882 0.103 Uiso 1 1 calc R
C78 C 0.0419(3) 0.4177(4) 0.7317(3) 0.090(4) Uani 1 1 d G
H78 H 0.0322 0.4833 0.7370 0.108 Uiso 1 1 calc R
C79 C 0.0111(3) 0.3664(6) 0.6934(3) 0.115(4) Uani 1 1 d GU
H79 H -0.0196 0.3970 0.6727 0.138 Uiso 1 1 calc R
C80 C 0.0254(4) 0.2704(6) 0.6856(3) 0.116(4) Uani 1 1 d GU
H80 H 0.0043 0.2353 0.6595 0.139 Uiso 1 1 calc R
C81 C 0.0704(4) 0.2256(4) 0.7160(3) 0.102(4) Uani 1 1 d GU
H81 H 0.0801 0.1600 0.7107 0.123 Uiso 1 1 calc R
C82 C 0.1324(3) 0.1627(5) 0.8210(2) 0.0346(14) Uani 1 1 d .
C83 C 0.0715(3) 0.1415(7) 0.8316(3) 0.054(2) Uani 1 1 d .
H83 H 0.0363 0.1713 0.8164 0.065 Uiso 1 1 calc R
C84 C 0.0734(3) 0.0729(6) 0.8663(2) 0.0444(17) Uani 1 1 d .
H84 H 0.0400 0.0443 0.8794 0.053 Uiso 1 1 calc R
C85 C 0.1370(3) 0.0501(5) 0.8805(2) 0.0385(15) Uani 1 1 d .
C86 C 0.1560(3) -0.0193(5) 0.9133(2) 0.0348(14) Uani 1 1 d .
C87 C 0.1137(2) -0.0698(4) 0.94142(19) 0.0519(19) Uani 1 1 d G
C88 C 0.0960(3) -0.0272(4) 0.9836(2) 0.068(3) Uani 1 1 d G
H88 H 0.1120 0.0335 0.9943 0.082 Uiso 1 1 calc R
C89 C 0.0549(3) -0.0735(5) 1.0102(2) 0.087(3) Uani 1 1 d GU
H89 H 0.0428 -0.0444 1.0391 0.104 Uiso 1 1 calc R
C90 C 0.0314(3) -0.1624(5) 0.9946(3) 0.092(3) Uani 1 1 d GU
H90 H 0.0033 -0.1941 1.0128 0.111 Uiso 1 1 calc R
C91 C 0.0491(3) -0.2050(4) 0.9524(3) 0.107(4) Uani 1 1 d GU
H91 H 0.0331 -0.2658 0.9417 0.128 Uiso 1 1 calc R
C92 C 0.0902(3) -0.1587(4) 0.9258(2) 0.068(2) Uani 1 1 d GU
H92 H 0.1023 -0.1879 0.8970 0.082 Uiso 1 1 calc R
C93 C 0.2169(3) -0.0494(4) 0.9233(2) 0.0325(13) Uani 1 1 d .
C94 C 0.2379(4) -0.1294(5) 0.9548(3) 0.054(2) Uani 1 1 d .
H94 H 0.2138 -0.1705 0.9725 0.065 Uiso 1 1 calc R
C95 C 0.2979(4) -0.1349(5) 0.9546(2) 0.0474(18) Uani 1 1 d .
H95 H 0.3238 -0.1807 0.9715 0.057 Uiso 1 1 calc R
C96 C 0.3145(3) -0.0583(4) 0.9237(2) 0.0363(15) Uani 1 1 d .
C97 C 0.3750(3) -0.0389(5) 0.9134(2) 0.0410(16) Uani 1 1 d .
C98 C 0.4209(3) -0.1053(4) 0.9401(2) 0.0484(18) Uani 1 1 d G
C99 C 0.4466(4) -0.0828(5) 0.9871(3) 0.138(3) Uani 1 1 d GU
H99 H 0.4357 -0.0251 1.0026 0.165 Uiso 1 1 calc R
C100 C 0.4885(4) -0.1447(7) 1.0112(3) 0.129(3) Uani 1 1 d GU
H100 H 0.5061 -0.1293 1.0433 0.155 Uiso 1 1 calc R
C101 C 0.5045(4) -0.2291(6) 0.9885(3) 0.110(3) Uani 1 1 d GU
H101 H 0.5331 -0.2714 1.0050 0.132 Uiso 1 1 calc R
C102 C 0.4787(4) -0.2516(5) 0.9415(3) 0.101(2) Uani 1 1 d GU
H102 H 0.4897 -0.3093 0.9260 0.121 Uiso 1 1 calc R
C103 C 0.4369(3) -0.1897(5) 0.9174(2) 0.094(3) Uani 1 1 d GU
H103 H 0.4193 -0.2051 0.8853 0.113 Uiso 1 1 calc R
C104 C 0.3916(3) 0.0296(6) 0.8807(2) 0.0425(16) Uani 1 1 d .
C105 C 0.4520(3) 0.0490(5) 0.8694(3) 0.0468(18) Uani 1 1 d .
H105 H 0.4871 0.0171 0.8834 0.056 Uiso 1 1 calc R
C106 C 0.4499(3) 0.1188(6) 0.8362(3) 0.0486(18) Uani 1 1 d .
H106 H 0.4833 0.1466 0.8229 0.058 Uiso 1 1 calc R
C107 C 0.3878(3) 0.1459(4) 0.8235(2) 0.0275(12) Uani 1 1 d .
C108 C 0.3672(3) 0.2120(4) 0.7896(2) 0.0308(13) Uani 1 1 d .
C109 C 0.4109(2) 0.2585(3) 0.75815(18) 0.0455(17) Uani 1 1 d G
C110 C 0.4400(3) 0.2006(4) 0.7266(2) 0.055(2) Uani 1 1 d G
H110 H 0.4337 0.1328 0.7261 0.066 Uiso 1 1 calc R
C111 C 0.4784(3) 0.2420(6) 0.6957(2) 0.103(4) Uani 1 1 d G
H111 H 0.4983 0.2024 0.6742 0.123 Uiso 1 1 calc R
C112 C 0.4877(3) 0.3412(6) 0.6965(3) 0.147(8) Uani 1 1 d G
H112 H 0.5139 0.3694 0.6754 0.177 Uiso 1 1 calc R
C113 C 0.4585(3) 0.3990(4) 0.7280(3) 0.108(5) Uani 1 1 d G
H113 H 0.4649 0.4669 0.7285 0.130 Uiso 1 1 calc R
C114 C 0.4202(3) 0.3577(3) 0.7589(2) 0.060(2) Uani 1 1 d G
H114 H 0.4003 0.3973 0.7805 0.072 Uiso 1 1 calc R

loop_
_atom_site_aniso_label
_atom_site_aniso_U_11
_atom_site_aniso_U_22
_atom_site_aniso_U_33
_atom_site_aniso_U_23
_atom_site_aniso_U_13
_atom_site_aniso_U_12
Zn1 0.0348(4) 0.0264(4) 0.0266(4) -0.0010(3) 0.0030(3) 0.0030(3)
N2 0.040(3) 0.021(3) 0.034(3) 0.001(2) 0.008(2) 0.001(2)
N3 0.066(4) 0.019(3) 0.029(3) -0.005(2) -0.015(3) -0.001(2)
N4 0.037(3) 0.040(3) 0.027(3) -0.012(2) -0.003(2) -0.002(2)
N5 0.046(3) 0.029(3) 0.022(2) 0.005(2) 0.007(2) 0.010(2)
O1 0.059(3) 0.054(3) 0.048(3) -0.025(3) 0.008(2) -0.009(3)
O2 0.084(5) 0.091(5) 0.209(10) -0.096(6) 0.077(6) -0.038(4)
O3 0.047(3) 0.112(5) 0.069(4) -0.038(4) 0.022(3) -0.021(3)
C1 0.061(5) 0.045(4) 0.033(4) -0.007(3) 0.000(3) 0.007(3)
C2 0.040(4) 0.050(4) 0.026(3) -0.009(3) 0.008(3) 0.004(3)
C3 0.047(4) 0.035(4) 0.042(4) -0.001(3) 0.013(3) 0.011(3)
C4 0.060(5) 0.029(4) 0.049(4) 0.003(3) 0.004(3) 0.010(3)
C5 0.062(5) 0.024(3) 0.065(5) -0.012(3) 0.008(4) -0.005(3)
C6 0.062(5) 0.045(4) 0.030(4) -0.009(3) 0.003(3) 0.006(3)
C7 0.032(4) 0.044(4) 0.070(5) -0.011(4) 0.002(3) 0.002(3)
C8 0.045(5) 0.099(7) 0.064(6) -0.037(6) -0.002(4) -0.006(5)
C9 0.050(4) 0.056(5) 0.036(4) -0.018(3) 0.011(3) 0.009(3)
C10 0.068(5) 0.046(4) 0.041(4) -0.004(3) -0.005(4) 0.003(4)
C11 0.107(8) 0.061(5) 0.029(4) 0.007(4) 0.019(4) -0.009(5)
C12 0.059(5) 0.067(5) 0.024(3) -0.008(3) 0.014(3) 0.026(4)
C13 0.050(4) 0.054(5) 0.065(5) -0.015(4) 0.027(4) -0.009(4)
C14 0.066(5) 0.060(5) 0.046(4) -0.027(4) 0.017(4) 0.014(4)
C15 0.035(4) 0.067(5) 0.055(5) -0.034(4) -0.003(3) 0.005(3)
C16 0.047(4) 0.076(6) 0.033(4) 0.006(4) -0.001(3) 0.025(4)
C17 0.072(5) 0.049(5) 0.040(4) 0.012(3) 0.009(4) 0.014(4)
C18 0.106(7) 0.024(4) 0.048(5) 0.009(3) 0.027(5) 0.013(4)
C19 0.060(5) 0.038(4) 0.051(5) 0.006(3) 0.018(4) -0.005(3)
C20 0.063(5) 0.052(5) 0.076(6) 0.008(4) 0.032(5) -0.012(4)
C21 0.058(5) 0.076(6) 0.072(6) -0.028(5) 0.024(5) -0.014(4)
C22 0.036(4) 0.076(6) 0.091(7) -0.022(6) 0.013(4) 0.005(4)
C23 0.046(5) 0.089(7) 0.086(7) -0.023(6) 0.016(5) 0.010(5)
C24 0.067(6) 0.075(7) 0.075(6) -0.025(5) 0.003(5) 0.031(5)
C25 0.073(7) 0.115(9) 0.056(6) -0.017(6) -0.019(5) 0.040(6)
C26 0.065(6) 0.074(6) 0.051(5) 0.019(4) -0.008(4) 0.020(5)
C27 0.111(8) 0.056(5) 0.037(4) 0.017(4) -0.013(5) 0.012(5)
C28 0.124(8) 0.034(4) 0.033(4) 0.010(3) 0.022(5) 0.004(5)
C29 0.096(7) 0.029(4) 0.052(5) 0.003(3) 0.015(5) -0.011(4)
C30 0.070(5) 0.064(6) 0.039(4) 0.001(4) 0.011(4) -0.030(4)
C31 0.079(6) 0.070(6) 0.070(6) -0.037(5) 0.043(5) -0.038(5)
C32 0.053(5) 0.054(5) 0.064(5) -0.023(4) 0.003(4) 0.001(4)
C33 0.050(4) 0.073(6) 0.045(4) -0.008(4) -0.015(3) -0.002(4)
C34 0.081(6) 0.064(6) 0.032(4) -0.003(4) -0.018(4) 0.019(5)
C35 0.103(7) 0.051(5) 0.025(4) 0.001(3) 0.014(4) 0.022(5)
C36 0.080(6) 0.041(4) 0.042(4) 0.005(3) 0.017(4) 0.004(4)
C37 0.088(7) 0.065(6) 0.043(4) 0.006(4) 0.033(4) -0.021(5)
C38 0.094(7) 0.060(6) 0.060(5) -0.015(5) 0.034(5) -0.016(5)
C39 0.052(5) 0.067(6) 0.078(6) -0.024(5) 0.031(4) -0.003(4)
C40 0.048(5) 0.075(6) 0.082(7) -0.023(5) 0.018(4) 0.016(4)
C41 0.043(5) 0.099(8) 0.072(6) -0.038(6) -0.001(4) 0.022(5)
C42 0.071(6) 0.104(8) 0.075(7) -0.028(6) -0.002(5) 0.050(6)
C43 0.087(7) 0.065(6) 0.075(6) 0.009(5) -0.001(5) 0.055(6)
C44 0.126(9) 0.043(5) 0.047(5) 0.026(4) -0.015(5) 0.004(5)
C45 0.111(8) 0.014(3) 0.076(6) 0.018(4) 0.030(6) 0.003(4)
C46 0.149(11) 0.022(4) 0.070(6) 0.005(4) 0.044(6) -0.018(5)
C47 0.111(8) 0.032(4) 0.062(6) -0.005(4) 0.027(5) -0.028(4)
C48 0.106(8) 0.047(5) 0.077(7) -0.035(5) 0.008(6) -0.035(5)
C49 0.097(7) 0.055(5) 0.038(4) -0.015(4) 0.013(4) 0.010(5)
C50 0.091(6) 0.057(5) 0.027(4) -0.011(3) -0.007(4) 0.001(4)
C51 0.064(5) 0.055(5) 0.022(3) -0.011(3) 0.006(3) -0.002(4)
C52 0.069(5) 0.058(5) 0.035(4) -0.010(4) 0.016(4) 0.009(4)
C53 0.086(6) 0.065(6) 0.047(5) 0.004(4) 0.035(5) 0.011(5)
C54 0.079(6) 0.077(6) 0.046(5) -0.023(4) 0.004(4) 0.009(5)
C55 0.113(8) 0.040(4) 0.041(4) -0.004(4) 0.023(5) 0.019(5)
C56 0.085(6) 0.025(4) 0.064(5) -0.019(4) 0.014(4) 0.003(4)
C57 0.127(9) 0.029(4) 0.057(6) -0.008(4) 0.022(6) 0.012(5)
C58 0.099(8) 0.052(5) 0.060(6) -0.015(4) 0.015(5) 0.030(5)
C59 0.110(9) 0.085(8) 0.080(8) -0.046(7) -0.007(7) 0.065(7)
C60 0.084(7) 0.058(5) 0.075(6) -0.027(5) 0.021(5) 0.012(5)
C61 0.039(4) 0.049(4) 0.037(4) -0.005(3) 0.006(3) 0.006(3)
C62 0.063(5) 0.043(4) 0.041(4) -0.014(3) 0.004(3) 0.012(4)
C63 0.048(4) 0.056(5) 0.065(5) -0.014(4) 0.026(4) 0.000(4)
C64 0.048(6) 0.106(9) 0.197(15) -0.073(10) 0.021(7) -0.018(6)
C65 0.090(8) 0.137(11) 0.122(10) -0.087(9) 0.041(7) -0.047(8)
C66 0.064(5) 0.037(4) 0.030(3) -0.003(3) 0.009(3) -0.003(3)
C67 0.050(5) 0.103(7) 0.068(6) -0.053(6) 0.007(4) -0.001(5)
C68 0.056(5) 0.097(7) 0.069(6) -0.034(5) -0.007(4) 0.019(5)
N1 0.042(3) 0.034(3) 0.022(3) -0.004(2) 0.004(2) 0.014(2)
C69 0.067(5) 0.086(6) 0.078(6) -0.061(5) -0.004(4) 0.018(4)
C70 0.083(6) 0.112(7) 0.089(6) -0.041(6) 0.013(5) 0.013(5)
C71 0.048(4) 0.017(3) 0.034(3) 0.007(2) -0.004(3) 0.003(3)
C72 0.049(4) 0.029(4) 0.051(4) -0.006(3) 0.005(3) -0.017(3)
C73 0.067(5) 0.029(4) 0.044(4) 0.020(3) -0.004(4) 0.007(3)
C74 0.050(4) 0.033(3) 0.026(3) -0.004(3) 0.002(3) 0.019(3)
C75 0.050(4) 0.031(3) 0.033(3) -0.001(3) -0.010(3) 0.021(3)
C76 0.044(4) 0.049(5) 0.067(5) 0.024(4) 0.018(4) 0.012(3)
C77 0.055(5) 0.041(5) 0.166(11) 0.038(6) 0.037(6) 0.012(4)
C78 0.050(5) 0.058(6) 0.164(12) 0.050(7) 0.018(6) 0.011(4)
C79 0.113(8) 0.116(8) 0.116(8) 0.028(7) 0.017(7) 0.013(7)
C80 0.115(8) 0.117(8) 0.113(8) -0.005(7) -0.007(7) 0.027(7)
C81 0.106(7) 0.108(7) 0.091(7) -0.010(6) 0.002(6) 0.034(6)
C82 0.036(3) 0.030(3) 0.036(3) -0.006(3) -0.008(3) 0.001(3)
C83 0.034(4) 0.080(6) 0.048(4) -0.002(4) 0.001(3) 0.015(4)
C84 0.041(4) 0.059(5) 0.035(4) -0.001(3) 0.016(3) -0.011(3)
C85 0.039(4) 0.046(4) 0.028(3) 0.006(3) -0.009(3) 0.001(3)
C86 0.043(4) 0.034(3) 0.030(3) 0.006(3) 0.014(3) -0.002(3)
C87 0.034(4) 0.064(5) 0.055(5) 0.021(4) -0.004(3) -0.007(3)
C88 0.047(5) 0.097(7) 0.066(6) 0.031(5) 0.027(4) 0.027(5)
C89 0.082(6) 0.104(7) 0.074(6) 0.027(5) 0.007(5) 0.024(5)
C90 0.063(5) 0.127(8) 0.088(6) 0.022(6) 0.016(5) -0.013(5)
C91 0.105(7) 0.112(7) 0.104(7) 0.017(6) 0.009(6) -0.037(6)
C92 0.066(5) 0.082(5) 0.055(5) 0.011(4) -0.003(4) -0.036(4)
C93 0.042(4) 0.026(3) 0.031(3) -0.001(3) 0.009(3) -0.002(3)
C94 0.085(6) 0.040(4) 0.040(4) 0.009(3) 0.016(4) -0.008(4)
C95 0.076(5) 0.039(4) 0.026(3) 0.010(3) 0.000(3) 0.015(4)
C96 0.056(4) 0.028(3) 0.025(3) -0.003(3) 0.007(3) 0.014(3)
C97 0.052(4) 0.036(4) 0.032(3) 0.000(3) -0.010(3) 0.019(3)
C98 0.055(4) 0.037(4) 0.052(4) 0.006(3) -0.001(3) 0.010(3)
C99 0.141(6) 0.131(6) 0.134(6) -0.009(5) -0.019(5) 0.032(5)
C100 0.133(5) 0.123(5) 0.127(5) -0.010(4) -0.013(4) 0.030(4)
C101 0.113(5) 0.105(4) 0.110(4) -0.007(4) -0.001(4) 0.029(4)
C102 0.106(4) 0.099(4) 0.097(4) -0.001(4) 0.004(4) 0.029(4)
C103 0.103(5) 0.093(5) 0.085(5) 0.002(4) 0.005(4) 0.034(4)
C104 0.043(4) 0.057(5) 0.028(3) -0.007(3) 0.003(3) 0.007(3)
C105 0.045(4) 0.048(4) 0.045(4) -0.016(4) -0.005(3) 0.006(3)
C106 0.032(3) 0.057(5) 0.057(5) -0.013(4) 0.003(3) 0.003(3)
C107 0.033(3) 0.027(3) 0.023(3) -0.003(2) 0.003(2) -0.003(2)
C108 0.039(3) 0.032(3) 0.022(3) -0.007(2) 0.005(2) -0.012(3)
C109 0.042(4) 0.047(4) 0.047(4) 0.009(3) 0.001(3) -0.016(3)
C110 0.033(4) 0.085(6) 0.048(4) 0.003(4) 0.010(3) -0.004(4)
C111 0.104(9) 0.157(12) 0.054(6) 0.014(7) 0.042(6) -0.012(9)
C112 0.063(7) 0.25(2) 0.121(12) 0.131(13) -0.025(7) -0.067(10)
C113 0.051(6) 0.127(10) 0.143(12) 0.105(9) -0.008(6) -0.029(6)
C114 0.058(5) 0.048(5) 0.072(6) 0.018(4) -0.004(4) -0.019(4)

loop_
_atom_type_symbol
_atom_type_description
_atom_type_scat_dispersion_real
_atom_type_scat_dispersion_imag
_atom_type_scat_source
C C 0.0033 0.0016 'International Tables Vol C Tables 4.2.6.8 and 6.1.1.4'
H H 0.0000 0.0000 'International Tables Vol C Tables 4.2.6.8 and 6.1.1.4'
N N 0.0061 0.0033 'International Tables Vol C Tables 4.2.6.8 and 6.1.1.4'
O O 0.0106 0.0060 'International Tables Vol C Tables 4.2.6.8 and 6.1.1.4'
Zn Zn 0.2839 1.4301 'International Tables Vol C Tables 4.2.6.8 and 6.1.1.4'

loop_
_geom_angle_atom_site_label_1
_geom_angle_atom_site_label_2
_geom_angle_atom_site_label_3
_geom_angle
N4 Zn1 N2 163.24(19)
N4 Zn1 N5 88.4(2)
N2 Zn1 N5 89.0(2)
N4 Zn1 N3 88.5(2)
N2 Zn1 N3 89.4(2)
N5 Zn1 N3 163.3(2)
N4 Zn1 N1 96.90(19)
N2 Zn1 N1 99.9(2)
N5 Zn1 N1 97.81(18)
N3 Zn1 N1 98.80(18)
C71 N2 C74 107.6(5)
C71 N2 Zn1 126.7(4)
C74 N2 Zn1 125.4(4)
C85 N3 C82 109.8(6)
C85 N3 Zn1 125.6(4)
C82 N3 Zn1 124.5(5)
C96 N4 C93 106.3(5)
C96 N4 Zn1 127.8(5)
C93 N4 Zn1 125.8(4)
C104 N5 C107 108.4(5)
C104 N5 Zn1 126.3(4)
C107 N5 Zn1 125.1(4)
C62 O1 C1 110.7(6)
C63 O3 C64 116.9(7)
O1 C1 C9 110.2(6)
O1 C1 C6 109.0(6)
C9 C1 C6 100.4(6)
O1 C1 C2 105.2(6)
C9 C1 C2 115.9(6)
C6 C1 C2 116.0(6)
C12 C2 C61 115.0(6)
C12 C2 C3 99.2(5)
C61 C2 C3 112.6(5)
C12 C2 C1 114.9(6)
C61 C2 C1 101.5(5)
C3 C2 C1 114.4(5)
C4 C3 C14 119.5(7)
C4 C3 C2 122.6(7)
C14 C3 C2 109.8(6)
C3 C4 C17 120.8(7)
C3 C4 C5 120.0(7)
C17 C4 C5 105.8(7)
C6 C5 C19 121.6(8)
C6 C5 C4 119.9(7)
C19 C5 C4 107.9(7)
C5 C6 C7 117.8(7)
C5 C6 C1 125.5(7)
C7 C6 C1 109.7(7)
C8 C7 C21 122.7(8)
C8 C7 C6 106.1(7)
C21 C7 C6 119.9(8)
C7 C8 C9 112.1(8)
C7 C8 C24 121.8(9)
C9 C8 C24 115.1(10)
C10 C9 C8 123.3(8)
C10 C9 C1 122.9(7)
C8 C9 C1 108.6(8)
C9 C10 C11 121.3(7)
C9 C10 C26 116.8(8)
C11 C10 C26 106.2(7)
C12 C11 C28 121.9(9)
C12 C11 C10 117.8(8)
C28 C11 C10 108.4(9)
C11 C12 C13 115.3(8)
C11 C12 C2 124.4(8)
C13 C12 C2 113.1(7)
C30 C13 C12 124.7(8)
C30 C13 C14 119.9(8)
C12 C13 C14 106.7(7)
C15 C14 C3 121.8(8)
C15 C14 C13 119.8(7)
C3 C14 C13 109.2(7)
C14 C15 C32 118.4(8)
C14 C15 C16 117.0(7)
C32 C15 C16 109.6(7)
C17 C16 C15 119.9(7)
C17 C16 C34 119.6(8)
C15 C16 C34 107.6(8)
C4 C17 C16 120.5(7)
C4 C17 C18 110.7(8)
C16 C17 C18 117.6(7)
C36 C18 C17 121.0(9)
C36 C18 C19 119.9(9)
C17 C18 C19 106.8(7)
C20 C19 C5 121.0(8)
C20 C19 C18 121.1(8)
C5 C19 C18 108.8(7)
C19 C20 C21 119.4(8)
C19 C20 C38 120.5(9)
C21 C20 C38 107.4(8)
C7 C21 C22 118.8(10)
C7 C21 C20 120.2(8)
C22 C21 C20 109.4(8)
C23 C22 C21 120.9(9)
C23 C22 C39 118.6(9)
C21 C22 C39 106.0(9)
C22 C23 C42 122.1(10)
C22 C23 C24 120.9(9)
C42 C23 C24 107.1(10)
C25 C24 C8 123.2(10)
C25 C24 C23 109.0(8)
C8 C24 C23 114.8(10)
C26 C25 C24 118.7(9)
C26 C25 C59 122.6(13)
C24 C25 C59 105.8(11)
C25 C26 C10 122.7(10)
C25 C26 C27 123.5(10)
C10 C26 C27 104.4(8)
C28 C27 C44 122.9(10)
C28 C27 C26 109.2(8)
C44 C27 C26 113.5(10)
C27 C28 C29 121.6(8)
C27 C28 C11 111.5(10)
C29 C28 C11 119.4(9)
C28 C29 C30 120.6(7)
C28 C29 C46 115.3(10)
C30 C29 C46 108.4(8)
C13 C30 C29 117.6(8)
C13 C30 C31 120.5(8)
C29 C30 C31 109.6(8)
C32 C31 C47 121.5(8)
C32 C31 C30 119.4(8)
C47 C31 C30 107.3(10)
C31 C32 C15 121.8(8)
C31 C32 C33 119.7(7)
C15 C32 C33 106.1(8)
C49 C33 C34 121.6(9)
C49 C33 C32 116.8(8)
C34 C33 C32 108.5(7)
C35 C34 C33 123.2(8)
C35 C34 C16 119.1(9)
C33 C34 C16 108.2(8)
C34 C35 C36 121.5(7)
C34 C35 C51 116.4(8)
C36 C35 C51 106.4(8)
C18 C36 C35 120.9(8)
C18 C36 C37 120.3(9)
C35 C36 C37 109.1(7)
C38 C37 C36 120.3(8)
C38 C37 C52 118.1(9)
C36 C37 C52 109.6(8)
C39 C38 C37 120.6(9)
C39 C38 C20 108.4(9)
C37 C38 C20 117.7(10)
C38 C39 C40 121.3(9)
C38 C39 C22 108.7(8)
C40 C39 C22 119.5(10)
C39 C40 C41 117.2(9)
C39 C40 C53 119.1(9)
C41 C40 C53 109.5(9)
C42 C41 C40 124.8(10)
C42 C41 C60 119.7(12)
C40 C41 C60 106.6(9)
C41 C42 C23 117.7(11)
C41 C42 C59 120.9(12)
C23 C42 C59 108.0(9)
C59 C43 C44 121.8(10)
C59 C43 C58 117.8(11)
C44 C43 C58 108.2(10)
C27 C44 C45 118.9(11)
C27 C44 C43 122.1(10)
C45 C44 C43 107.8(9)
C46 C45 C44 118.2(9)
C46 C45 C57 118.6(10)
C44 C45 C57 110.7(10)
C45 C46 C29 122.8(11)
C45 C46 C47 120.7(9)
C29 C46 C47 106.9(9)
C48 C47 C31 119.5(9)
C48 C47 C46 119.0(10)
C31 C47 C46 107.7(8)
C47 C48 C49 118.6(9)
C47 C48 C56 118.5(10)
C49 C48 C56 110.6(9)
C33 C49 C48 123.8(8)
C33 C49 C50 118.9(8)
C48 C49 C50 105.2(8)
C55 C50 C51 123.6(9)
C55 C50 C49 108.9(8)
C51 C50 C49 115.5(8)
C50 C51 C35 124.3(8)
C50 C51 C52 115.5(8)
C35 C51 C52 109.5(7)
C53 C52 C37 119.9(9)
C53 C52 C51 120.1(8)
C37 C52 C51 105.3(7)
C52 C53 C54 120.3(10)
C52 C53 C40 120.7(9)
C54 C53 C40 110.3(9)
C55 C54 C53 119.5(9)
C55 C54 C60 119.7(9)
C53 C54 C60 104.9(8)
C50 C55 C54 120.5(9)
C50 C55 C56 110.4(9)
C54 C55 C56 119.8(9)
C57 C56 C48 120.9(9)
C57 C56 C55 121.4(9)
C48 C56 C55 104.9(8)
C56 C57 C45 122.3(10)
C56 C57 C58 117.7(9)
C45 C57 C58 107.6(9)
C60 C58 C43 119.9(10)
C60 C58 C57 122.3(9)
C43 C58 C57 105.8(9)
C43 C59 C42 121.0(10)
C43 C59 C25 116.4(13)
C42 C59 C25 110.0(11)
C58 C60 C41 120.6(9)
C58 C60 C54 118.8(10)
C41 C60 C54 108.5(9)
C62 C61 C63 126.7(7)
C62 C61 C2 109.6(6)
C63 C61 C2 123.8(6)
C61 C62 O1 113.0(6)
C61 C62 C66 137.2(7)
O1 C62 C66 109.6(6)
O2 C63 O3 121.1(7)
O2 C63 C61 127.0(8)
O3 C63 C61 111.6(6)
O3 C64 C65 105.6(9)
O3 C64 H64A 110.6
C65 C64 H64A 110.6
O3 C64 H64B 110.6
C65 C64 H64B 110.6
H64A C64 H64B 108.8
C64 C65 H65A 109.5
C64 C65 H65B 109.5
H65A C65 H65B 109.5
C64 C65 H65C 109.5
H65A C65 H65C 109.5
H65B C65 H65C 109.5
C67 C66 C70 120.0
C67 C66 C62 119.6(4)
C70 C66 C62 120.4(4)
C66 C67 C68 120.0
C66 C67 H67 120.0
C68 C67 H67 120.0
C67 C68 N1 120.0
C67 C68 H68 120.0
N1 C68 H68 120.0
C69 N1 C68 120.0
C69 N1 Zn1 121.3(2)
C68 N1 Zn1 118.7(2)
C70 C69 N1 120.0
C70 C69 H69 120.0
N1 C69 H69 120.0
C69 C70 C66 120.0
C69 C70 H70 120.0
C66 C70 H70 120.0
N2 C71 C108 124.8(5)
N2 C71 C72 109.3(6)
C108 C71 C72 125.9(6)
C73 C72 C71 107.2(6)
C73 C72 H72 126.4
C71 C72 H72 126.4
C72 C73 C74 107.3(6)
C72 C73 H73 126.4
C74 C73 H73 126.4
N2 C74 C75 127.1(6)
N2 C74 C73 108.5(6)
C75 C74 C73 124.4(6)
C82 C75 C74 126.3(6)
C82 C75 C76 117.9(6)
C74 C75 C76 115.7(6)
C77 C76 C81 120.0
C77 C76 C75 121.9(5)
C81 C76 C75 118.1(5)
C76 C77 C78 120.0
C76 C77 H77 120.0
C78 C77 H77 120.0
C79 C78 C77 120.0
C79 C78 H78 120.0
C77 C78 H78 120.0
C80 C79 C78 120.0
C80 C79 H79 120.0
C78 C79 H79 120.0
C79 C80 C81 120.0
C79 C80 H80 120.0
C81 C80 H80 120.0
C80 C81 C76 120.0
C80 C81 H81 120.0
C76 C81 H81 120.0
C75 C82 N3 126.8(6)
C75 C82 C83 127.1(6)
N3 C82 C83 106.2(6)
C84 C83 C82 108.7(6)
C84 C83 H83 125.6
C82 C83 H83 125.6
C83 C84 C85 107.3(6)
C83 C84 H84 126.4
C85 C84 H84 126.4
N3 C85 C86 128.3(6)
N3 C85 C84 107.9(6)
C86 C85 C84 123.8(6)
C85 C86 C93 124.3(6)
C85 C86 C87 120.7(6)
C93 C86 C87 115.0(5)
C88 C87 C92 120.0
C88 C87 C86 119.3(4)
C92 C87 C86 120.7(4)
C89 C88 C87 120.0
C89 C88 H88 120.0
C87 C88 H88 120.0
C88 C89 C90 120.0
C88 C89 H89 120.0
C90 C89 H89 120.0
C91 C90 C89 120.0
C91 C90 H90 120.0
C89 C90 H90 120.0
C92 C91 C90 120.0
C92 C91 H91 120.0
C90 C91 H91 120.0
C91 C92 C87 120.0
C91 C92 H92 120.0
C87 C92 H92 120.0
N4 C93 C86 125.9(6)
N4 C93 C94 108.5(6)
C86 C93 C94 125.6(6)
C95 C94 C93 107.7(6)
C95 C94 H94 126.2
C93 C94 H94 126.2
C94 C95 C96 106.4(6)
C94 C95 H95 126.8
C96 C95 H95 126.8
N4 C96 C95 111.2(6)
N4 C96 C97 124.6(6)
C95 C96 C97 124.2(6)
C104 C97 C96 125.2(6)
C104 C97 C98 120.9(7)
C96 C97 C98 113.8(6)
C99 C98 C103 120.0
C99 C98 C97 120.6(5)
C103 C98 C97 119.4(5)
C98 C99 C100 120.0
C98 C99 H99 120.0
C100 C99 H99 120.0
C99 C100 C101 120.0
C99 C100 H100 120.0
C101 C100 H100 120.0
C102 C101 C100 120.0
C102 C101 H101 120.0
C100 C101 H101 120.0
C101 C102 C103 120.0
C101 C102 H102 120.0
C103 C102 H102 120.0
C102 C103 C98 120.0
C102 C103 H103 120.0
C98 C103 H103 120.0
N5 C104 C97 126.3(6)
N5 C104 C105 107.7(6)
C97 C104 C105 125.9(7)
C106 C105 C104 108.1(7)
C106 C105 H105 125.9
C104 C105 H105 125.9
C105 C106 C107 108.7(7)
C105 C106 H106 125.6
C107 C106 H106 125.6
C108 C107 N5 126.8(6)
C108 C107 C106 126.5(6)
N5 C107 C106 106.7(6)
C107 C108 C71 126.4(6)
C107 C108 C109 118.7(6)
C71 C108 C109 114.6(5)
C110 C109 C114 120.0
C110 C109 C108 118.8(4)
C114 C109 C108 121.2(4)
C111 C110 C109 120.0
C111 C110 H110 120.0
C109 C110 H110 120.0
C110 C111 C112 120.0
C110 C111 H111 120.0
C112 C111 H111 120.0
C113 C112 C111 120.0
C113 C112 H112 120.0
C111 C112 H112 120.0
C112 C113 C114 120.0
C112 C113 H113 120.0
C114 C113 H113 120.0
C113 C114 C109 120.0
C113 C114 H114 120.0
C109 C114 H114 120.0

loop_
_geom_bond_atom_site_label_1
_geom_bond_atom_site_label_2
_geom_bond_distance
Zn1 N4 2.068(6)
Zn1 N2 2.082(5)
Zn1 N5 2.088(6)
Zn1 N3 2.107(6)
Zn1 N1 2.137(3)
N2 C71 1.368(8)
N2 C74 1.380(8)
N3 C85 1.344(9)
N3 C82 1.404(8)
N4 C96 1.362(8)
N4 C93 1.385(8)
N5 C104 1.375(9)
N5 C107 1.389(8)
O1 C62 1.382(9)
O1 C1 1.459(9)
O2 C63 1.215(10)
O3 C63 1.370(10)
O3 C64 1.413(12)
C1 C9 1.469(11)
C1 C6 1.498(11)
C1 C2 1.587(10)
C2 C12 1.503(12)
C2 C61 1.552(9)
C2 C3 1.571(10)
C3 C4 1.395(10)
C3 C14 1.432(11)
C4 C17 1.399(11)
C4 C5 1.512(11)
C5 C6 1.376(11)
C5 C19 1.408(11)
C6 C7 1.460(11)
C7 C8 1.334(14)
C7 C21 1.387(12)
C8 C9 1.426(12)
C8 C24 1.465(13)
C9 C10 1.422(11)
C10 C11 1.460(13)
C10 C26 1.497(12)
C11 C12 1.421(12)
C11 C28 1.427(12)
C12 C13 1.442(12)
C13 C30 1.382(12)
C13 C14 1.458(13)
C14 C15 1.414(11)
C15 C32 1.455(11)
C15 C16 1.465(12)
C16 C17 1.426(13)
C16 C34 1.490(12)
C17 C18 1.448(12)
C18 C36 1.350(11)
C18 C19 1.448(13)
C19 C20 1.366(12)
C20 C21 1.428(14)
C20 C38 1.456(12)
C21 C22 1.424(13)
C22 C23 1.365(15)
C22 C39 1.483(14)
C23 C42 1.424(15)
C23 C24 1.477(14)
C24 C25 1.443(17)
C25 C26 1.327(15)
C25 C59 1.447(13)
C26 C27 1.517(14)
C27 C28 1.338(14)
C27 C44 1.399(14)
C28 C29 1.405(14)
C29 C30 1.435(13)
C29 C46 1.460(13)
C30 C31 1.459(12)
C31 C32 1.366(14)
C31 C47 1.458(14)
C32 C33 1.526(12)
C33 C49 1.381(12)
C33 C34 1.436(13)
C34 C35 1.320(13)
C35 C36 1.447(13)
C35 C51 1.478(11)
C36 C37 1.458(13)
C37 C38 1.415(14)
C37 C52 1.459(12)
C38 C39 1.390(15)
C39 C40 1.390(13)
C40 C41 1.428(15)
C40 C53 1.435(14)
C41 C42 1.343(14)
C41 C60 1.467(14)
C42 C59 1.441(18)
C43 C59 1.396(18)
C43 C44 1.463(16)
C43 C58 1.477(14)
C44 C45 1.412(14)
C45 C46 1.380(16)
C45 C57 1.430(13)
C46 C47 1.495(16)
C47 C48 1.420(14)
C48 C49 1.435(14)
C48 C56 1.436(15)
C49 C50 1.492(14)
C50 C55 1.363(12)
C50 C51 1.407(12)
C51 C52 1.487(12)
C52 C53 1.371(12)
C53 C54 1.434(14)
C54 C55 1.381(14)
C54 C60 1.504(14)
C55 C56 1.478(12)
C56 C57 1.387(13)
C57 C58 1.490(16)
C58 C60 1.368(14)
C61 C62 1.355(11)
C61 C63 1.464(10)
C62 C66 1.489(8)
C64 C65 1.538(15)
C64 H64A 0.9900
C64 H64B 0.9900
C65 H65A 0.9800
C65 H65B 0.9800
C65 H65C 0.9800
C66 C67 1.3900
C66 C70 1.3900
C67 C68 1.3900
C67 H67 0.9500
C68 N1 1.3900
C68 H68 0.9500
N1 C69 1.3900
C69 C70 1.3900
C69 H69 0.9500
C70 H70 0.9500
C71 C108 1.426(9)
C71 C72 1.451(10)
C72 C73 1.355(11)
C72 H72 0.9500
C73 C74 1.457(10)
C73 H73 0.9500
C74 C75 1.390(10)
C75 C82 1.361(10)
C75 C76 1.512(7)
C76 C77 1.3900
C76 C81 1.3900
C77 C78 1.3900
C77 H77 0.9500
C78 C79 1.3900
C78 H78 0.9500
C79 C80 1.3900
C79 H79 0.9500
C80 C81 1.3900
C80 H80 0.9500
C81 H81 0.9500
C82 C83 1.458(10)
C83 C84 1.342(11)
C83 H83 0.9500
C84 C85 1.478(10)
C84 H84 0.9500
C85 C86 1.356(9)
C86 C93 1.434(9)
C86 C87 1.461(7)
C87 C88 1.3900
C87 C92 1.3900
C88 C89 1.3900
C88 H88 0.9500
C89 C90 1.3900
C89 H89 0.9500
C90 C91 1.3900
C90 H90 0.9500
C91 C92 1.3900
C91 H91 0.9500
C92 H92 0.9500
C93 C94 1.454(10)
C94 C95 1.353(12)
C94 H94 0.9500
C95 C96 1.430(10)
C95 H95 0.9500
C96 C97 1.442(11)
C97 C104 1.382(10)
C97 C98 1.515(8)
C98 C99 1.3900
C98 C103 1.3900
C99 C100 1.3900
C99 H99 0.9500
C100 C101 1.3900
C100 H100 0.9500
C101 C102 1.3900
C101 H101 0.9500
C102 C103 1.3900
C102 H102 0.9500
C103 H103 0.9500
C104 C105 1.449(11)
C105 C106 1.324(11)
C105 H105 0.9500
C106 C107 1.454(9)
C106 H106 0.9500
C107 C108 1.351(9)
C108 C109 1.515(7)
C109 C110 1.3900
C109 C114 1.3900
C110 C111 1.3900
C110 H110 0.9500
C111 C112 1.3900
C111 H111 0.9500
C112 C113 1.3900
C112 H112 0.9500
C113 C114 1.3900
C113 H113 0.9500
C114 H114 0.9500

loop_
_geom_torsion_atom_site_label_1
_geom_torsion_atom_site_label_2
_geom_torsion_atom_site_label_3
_geom_torsion_atom_site_label_4
_geom_torsion
N4 Zn1 N2 C71 -86.0(9)
N5 Zn1 N2 C71 -5.1(5)
N3 Zn1 N2 C71 -168.6(5)
N1 Zn1 N2 C71 92.6(5)
N4 Zn1 N2 C74 86.5(9)
N5 Zn1 N2 C74 167.3(5)
N3 Zn1 N2 C74 3.9(5)
N1 Zn1 N2 C74 -94.9(5)
N4 Zn1 N3 C85 12.6(5)
N2 Zn1 N3 C85 176.0(5)
N5 Zn1 N3 C85 91.8(9)
N1 Zn1 N3 C85 -84.1(5)
N4 Zn1 N3 C82 -170.4(5)
N2 Zn1 N3 C82 -7.1(5)
N5 Zn1 N3 C82 -91.3(8)
N1 Zn1 N3 C82 92.8(5)
N2 Zn1 N4 C96 90.9(8)
N5 Zn1 N4 C96 10.0(5)
N3 Zn1 N4 C96 173.6(5)
N1 Zn1 N4 C96 -87.7(5)
N2 Zn1 N4 C93 -93.0(8)
N5 Zn1 N4 C93 -174.0(5)
N3 Zn1 N4 C93 -10.3(5)
N1 Zn1 N4 C93 88.4(5)
N4 Zn1 N5 C104 -11.7(5)
N2 Zn1 N5 C104 -175.2(5)
N3 Zn1 N5 C104 -90.9(8)
N1 Zn1 N5 C104 85.0(5)
N4 Zn1 N5 C107 173.5(5)
N2 Zn1 N5 C107 10.0(5)
N3 Zn1 N5 C107 94.3(8)
N1 Zn1 N5 C107 -89.8(5)
C62 O1 C1 C9 126.9(7)
C62 O1 C1 C6 -123.9(7)
C62 O1 C1 C2 1.2(8)
O1 C1 C2 C12 124.1(6)
C9 C1 C2 C12 2.0(8)
C6 C1 C2 C12 -115.4(7)
O1 C1 C2 C61 -0.6(7)
C9 C1 C2 C61 -122.7(6)
C6 C1 C2 C61 119.9(6)
O1 C1 C2 C3 -122.1(6)
C9 C1 C2 C3 115.9(7)
C6 C1 C2 C3 -1.5(9)
C12 C2 C3 C4 134.8(7)
C61 C2 C3 C4 -103.1(7)
C1 C2 C3 C4 12.0(9)
C12 C2 C3 C14 -13.7(7)
C61 C2 C3 C14 108.4(7)
C1 C2 C3 C14 -136.5(6)
C14 C3 C4 C17 -3.0(11)
C2 C3 C4 C17 -148.6(7)
C14 C3 C4 C5 132.2(7)
C2 C3 C4 C5 -13.4(10)
C3 C4 C5 C6 3.6(10)
C17 C4 C5 C6 144.7(7)
C3 C4 C5 C19 -141.4(7)
C17 C4 C5 C19 -0.4(8)
C19 C5 C6 C7 0.0(11)
C4 C5 C6 C7 -140.3(7)
C19 C5 C6 C1 147.7(7)
C4 C5 C6 C1 7.4(11)
O1 C1 C6 C5 110.6(8)
C9 C1 C6 C5 -133.7(7)
C2 C1 C6 C5 -7.9(10)
O1 C1 C6 C7 -99.5(7)
C9 C1 C6 C7 16.2(8)
C2 C1 C6 C7 142.0(6)
C5 C6 C7 C8 142.6(8)
C1 C6 C7 C8 -9.9(9)
C5 C6 C7 C21 -1.9(12)
C1 C6 C7 C21 -154.4(7)
C21 C7 C8 C9 141.9(8)
C6 C7 C8 C9 -1.4(9)
C21 C7 C8 C24 -0.3(13)
C6 C7 C8 C24 -143.6(8)
C7 C8 C9 C10 -142.7(8)
C24 C8 C9 C10 2.2(12)
C7 C8 C9 C1 12.4(10)
C24 C8 C9 C1 157.3(7)
O1 C1 C9 C10 -106.8(8)
C6 C1 C9 C10 138.4(7)
C2 C1 C9 C10 12.6(10)
O1 C1 C9 C8 98.1(7)
C6 C1 C9 C8 -16.7(8)
C2 C1 C9 C8 -142.5(6)
C8 C9 C10 C11 134.0(9)
C1 C9 C10 C11 -17.5(11)
C8 C9 C10 C26 1.8(12)
C1 C9 C10 C26 -149.7(7)
C9 C10 C11 C12 6.0(11)
C26 C10 C11 C12 142.5(7)
C9 C10 C11 C28 -137.5(7)
C26 C10 C11 C28 -1.0(9)
C28 C11 C12 C13 -0.4(11)
C10 C11 C12 C13 -138.7(8)
C28 C11 C12 C2 147.9(8)
C10 C11 C12 C2 9.5(10)
C61 C2 C12 C11 104.1(8)
C3 C2 C12 C11 -135.6(7)
C1 C2 C12 C11 -13.2(9)
C61 C2 C12 C13 -107.1(7)
C3 C2 C12 C13 13.2(7)
C1 C2 C12 C13 135.7(6)
C11 C12 C13 C30 -3.7(11)
C2 C12 C13 C30 -155.5(7)
C11 C12 C13 C14 143.5(7)
C2 C12 C13 C14 -8.3(8)
C4 C3 C14 C15 6.9(11)
C2 C3 C14 C15 156.6(7)
C4 C3 C14 C13 -139.7(7)
C2 C3 C14 C13 9.9(8)
C30 C13 C14 C15 0.3(12)
C12 C13 C14 C15 -148.8(7)
C30 C13 C14 C3 147.7(7)
C12 C13 C14 C3 -1.4(8)
C3 C14 C15 C32 -141.1(8)
C13 C14 C15 C32 2.2(11)
C3 C14 C15 C16 -6.3(11)
C13 C14 C15 C16 136.9(8)
C14 C15 C16 C17 2.1(11)
C32 C15 C16 C17 140.6(7)
C14 C15 C16 C34 -139.3(7)
C32 C15 C16 C34 -0.8(9)
C3 C4 C17 C16 -1.2(11)
C5 C4 C17 C16 -141.8(7)
C3 C4 C17 C18 141.6(7)
C5 C4 C17 C18 1.0(8)
C15 C16 C17 C4 1.6(11)
C34 C16 C17 C4 138.4(8)
C15 C16 C17 C18 -138.7(8)
C34 C16 C17 C18 -1.9(11)
C4 C17 C18 C36 -143.4(8)
C16 C17 C18 C36 0.6(12)
C4 C17 C18 C19 -1.2(9)
C16 C17 C18 C19 142.8(7)
C6 C5 C19 C20 2.7(12)
C4 C5 C19 C20 147.1(7)
C6 C5 C19 C18 -144.7(7)
C4 C5 C19 C18 -0.4(8)
C36 C18 C19 C20 -3.8(11)
C17 C18 C19 C20 -146.4(7)
C36 C18 C19 C5 143.6(7)
C17 C18 C19 C5 1.0(8)
C5 C19 C20 C21 -3.3(12)
C18 C19 C20 C21 140.2(8)
C5 C19 C20 C38 -140.3(8)
C18 C19 C20 C38 3.2(12)
C8 C7 C21 C22 2.1(13)
C6 C7 C21 C22 140.6(9)
C8 C7 C21 C20 -137.3(9)
C6 C7 C21 C20 1.3(13)
C19 C20 C21 C7 1.3(13)
C38 C20 C21 C7 143.3(8)
C19 C20 C21 C22 -141.4(8)
C38 C20 C21 C22 0.6(10)
C7 C21 C22 C23 -3.7(13)
C20 C21 C22 C23 139.7(9)
C7 C21 C22 C39 -142.5(8)
C20 C21 C22 C39 0.9(10)
C21 C22 C23 C42 -137.7(10)
C39 C22 C23 C42 -3.8(13)
C21 C22 C23 C24 3.5(14)
C39 C22 C23 C24 137.4(9)
C7 C8 C24 C25 137.1(10)
C9 C8 C24 C25 -4.1(13)
C7 C8 C24 C23 0.0(14)
C9 C8 C24 C23 -141.2(9)
C22 C23 C24 C25 -144.5(9)
C42 C23 C24 C25 1.7(11)
C22 C23 C24 C8 -1.6(14)
C42 C23 C24 C8 144.6(9)
C8 C24 C25 C26 1.6(15)
C23 C24 C25 C26 140.7(9)
C8 C24 C25 C59 -140.9(10)
C23 C24 C25 C59 -1.8(11)
C24 C25 C26 C10 3.0(14)
C59 C25 C26 C10 139.0(11)
C24 C25 C26 C27 -138.2(9)
C59 C25 C26 C27 -2.3(15)
C9 C10 C26 C25 -4.7(12)
C11 C10 C26 C25 -143.5(9)
C9 C10 C26 C27 142.6(7)
C11 C10 C26 C27 3.9(8)
C25 C26 C27 C28 141.4(9)
C10 C26 C27 C28 -5.7(9)
C25 C26 C27 C44 0.2(12)
C10 C26 C27 C44 -146.8(7)
C44 C27 C28 C29 -7.5(13)
C26 C27 C28 C29 -144.2(8)
C44 C27 C28 C11 142.1(9)
C26 C27 C28 C11 5.4(10)
C12 C11 C28 C27 -144.5(8)
C10 C11 C28 C27 -2.8(9)
C12 C11 C28 C29 5.9(12)
C10 C11 C28 C29 147.6(8)
C27 C28 C29 C30 139.7(9)
C11 C28 C29 C30 -7.6(12)
C27 C28 C29 C46 6.5(11)
C11 C28 C29 C46 -140.8(8)
C12 C13 C30 C29 2.1(12)
C14 C13 C30 C29 -141.1(8)
C12 C13 C30 C31 140.4(9)
C14 C13 C30 C31 -2.8(13)
C28 C29 C30 C13 3.7(12)
C46 C29 C30 C13 139.7(8)
C28 C29 C30 C31 -138.8(8)
C46 C29 C30 C31 -2.8(10)
C13 C30 C31 C32 2.8(13)
C29 C30 C31 C32 144.1(9)
C13 C30 C31 C47 -140.7(8)
C29 C30 C31 C47 0.5(9)
C47 C31 C32 C15 138.1(9)
C30 C31 C32 C15 -0.2(13)
C47 C31 C32 C33 1.2(13)
C30 C31 C32 C33 -137.1(8)
C14 C15 C32 C31 -2.2(12)
C16 C15 C32 C31 -140.0(8)
C14 C15 C32 C33 139.6(7)
C16 C15 C32 C33 1.8(9)
C31 C32 C33 C49 -1.5(12)
C15 C32 C33 C49 -144.3(8)
C31 C32 C33 C34 140.6(8)
C15 C32 C33 C34 -2.2(9)
C49 C33 C34 C35 -4.0(12)
C32 C33 C34 C35 -143.9(8)
C49 C33 C34 C16 141.6(8)
C32 C33 C34 C16 1.7(9)
C17 C16 C34 C35 5.1(11)
C15 C16 C34 C35 146.6(8)
C17 C16 C34 C33 -142.1(7)
C15 C16 C34 C33 -0.6(9)
C33 C34 C35 C36 135.3(8)
C16 C34 C35 C36 -6.8(12)
C33 C34 C35 C51 3.0(12)
C16 C34 C35 C51 -139.1(7)
C17 C18 C36 C35 -2.3(12)
C19 C18 C36 C35 -139.6(8)
C17 C18 C36 C37 140.1(9)
C19 C18 C36 C37 2.7(11)
C34 C35 C36 C18 5.6(13)
C51 C35 C36 C18 141.9(8)
C34 C35 C36 C37 -140.4(8)
C51 C35 C36 C37 -4.1(8)
C18 C36 C37 C38 -1.2(12)
C35 C36 C37 C38 145.1(8)
C18 C36 C37 C52 -143.2(7)
C35 C36 C37 C52 3.1(9)
C36 C37 C38 C39 -135.8(9)
C52 C37 C38 C39 3.1(12)
C36 C37 C38 C20 0.6(12)
C52 C37 C38 C20 139.4(8)
C19 C20 C38 C39 139.6(9)
C21 C20 C38 C39 -1.8(10)
C19 C20 C38 C37 -1.6(12)
C21 C20 C38 C37 -143.1(8)
C37 C38 C39 C40 -2.4(13)
C20 C38 C39 C40 -142.3(9)
C37 C38 C39 C22 142.3(8)
C20 C38 C39 C22 2.4(10)
C23 C22 C39 C38 -142.0(9)
C21 C22 C39 C38 -2.0(10)
C23 C22 C39 C40 3.4(12)
C21 C22 C39 C40 143.4(8)
C38 C39 C40 C41 138.3(9)
C22 C39 C40 C41 -2.7(12)
C38 C39 C40 C53 2.7(13)
C22 C39 C40 C53 -138.3(9)
C39 C40 C41 C42 2.6(14)
C53 C40 C41 C42 142.1(10)
C39 C40 C41 C60 -144.2(8)
C53 C40 C41 C60 -4.6(9)
C40 C41 C42 C23 -2.8(16)
C60 C41 C42 C23 140.0(11)
C40 C41 C42 C59 -139.0(10)
C60 C41 C42 C59 3.8(13)
C22 C23 C42 C41 3.5(15)
C24 C23 C42 C41 -142.2(10)
C22 C23 C42 C59 144.8(10)
C24 C23 C42 C59 -0.9(12)
C28 C27 C44 C45 5.0(13)
C26 C27 C44 C45 140.1(8)
C28 C27 C44 C43 -134.3(10)
C26 C27 C44 C43 0.8(11)
C59 C43 C44 C27 0.1(14)
C58 C43 C44 C27 141.5(8)
C59 C43 C44 C45 -143.0(10)
C58 C43 C44 C45 -1.6(10)
C27 C44 C45 C46 -1.9(12)
C43 C44 C45 C46 142.6(8)
C27 C44 C45 C57 -143.4(8)
C43 C44 C45 C57 1.1(10)
C44 C45 C46 C29 1.5(12)
C57 C45 C46 C29 140.0(9)
C44 C45 C46 C47 -140.2(8)
C57 C45 C46 C47 -1.8(12)
C28 C29 C46 C45 -3.7(11)
C30 C29 C46 C45 -142.3(8)
C28 C29 C46 C47 142.5(8)
C30 C29 C46 C47 3.9(10)
C32 C31 C47 C48 -0.8(14)
C30 C31 C47 C48 141.8(9)
C32 C31 C47 C46 -140.8(9)
C30 C31 C47 C46 1.9(9)
C45 C46 C47 C48 3.4(12)
C29 C46 C47 C48 -143.7(8)
C45 C46 C47 C31 143.5(8)
C29 C46 C47 C31 -3.5(10)
C31 C47 C48 C49 0.7(14)
C46 C47 C48 C49 136.2(9)
C31 C47 C48 C56 -138.1(9)
C46 C47 C48 C56 -2.6(11)
C34 C33 C49 C48 -135.4(10)
C32 C33 C49 C48 1.4(13)
C34 C33 C49 C50 1.6(12)
C32 C33 C49 C50 138.3(8)
C47 C48 C49 C33 -1.1(15)
C56 C48 C49 C33 140.7(9)
C47 C48 C49 C50 -142.8(8)
C56 C48 C49 C50 -1.1(9)
C33 C49 C50 C55 -142.8(8)
C48 C49 C50 C55 1.2(9)
C33 C49 C50 C51 1.3(11)
C48 C49 C50 C51 145.3(7)
C55 C50 C51 C35 136.0(9)
C49 C50 C51 C35 -2.3(11)
C55 C50 C51 C52 -4.5(11)
C49 C50 C51 C52 -142.8(7)
C34 C35 C51 C50 0.2(12)
C36 C35 C51 C50 -138.7(8)
C34 C35 C51 C52 142.6(8)
C36 C35 C51 C52 3.7(8)
C38 C37 C52 C53 -4.3(11)
C36 C37 C52 C53 138.6(8)
C38 C37 C52 C51 -143.6(7)
C36 C37 C52 C51 -0.7(9)
C50 C51 C52 C53 5.0(10)
C35 C51 C52 C53 -141.1(7)
C50 C51 C52 C37 144.3(7)
C35 C51 C52 C37 -1.9(8)
C37 C52 C53 C54 -139.7(8)
C51 C52 C53 C54 -6.3(11)
C37 C52 C53 C40 4.8(12)
C51 C52 C53 C40 138.2(8)
C39 C40 C53 C52 -3.9(13)
C41 C40 C53 C52 -142.6(8)
C39 C40 C53 C54 143.7(9)
C41 C40 C53 C54 5.0(10)
C52 C53 C54 C55 6.8(12)
C40 C53 C54 C55 -141.0(8)
C52 C53 C54 C60 144.6(8)
C40 C53 C54 C60 -3.2(10)
C51 C50 C55 C54 5.3(12)
C49 C50 C55 C54 145.8(8)
C51 C50 C55 C56 -141.5(8)
C49 C50 C55 C56 -0.9(9)
C53 C54 C55 C50 -6.1(12)
C60 C54 C55 C50 -137.8(9)
C53 C54 C55 C56 137.5(8)
C60 C54 C55 C56 5.9(12)
C47 C48 C56 C57 0.5(12)
C49 C48 C56 C57 -141.4(8)
C47 C48 C56 C55 142.4(8)
C49 C48 C56 C55 0.6(9)
C50 C55 C56 C57 141.9(8)
C54 C55 C56 C57 -5.0(11)
C50 C55 C56 C48 0.2(9)
C54 C55 C56 C48 -146.8(8)
C48 C56 C57 C45 1.2(13)
C55 C56 C57 C45 -134.5(9)
C48 C56 C57 C58 138.5(8)
C55 C56 C57 C58 2.7(11)
C46 C45 C57 C56 -0.5(13)
C44 C45 C57 C56 140.8(9)
C46 C45 C57 C58 -141.4(8)
C44 C45 C57 C58 -0.1(9)
C59 C43 C58 C60 1.3(13)
C44 C43 C58 C60 -141.8(10)
C59 C43 C58 C57 144.6(8)
C44 C43 C58 C57 1.5(10)
C56 C57 C58 C60 -1.7(12)
C45 C57 C58 C60 141.3(8)
C56 C57 C58 C43 -143.9(8)
C45 C57 C58 C43 -0.9(9)
C44 C43 C59 C42 136.1(10)
C58 C43 C59 C42 -1.7(13)
C44 C43 C59 C25 -2.0(15)
C58 C43 C59 C25 -139.9(10)
C41 C42 C59 C43 -0.9(14)
C23 C42 C59 C43 -140.8(9)
C41 C42 C59 C25 139.7(10)
C23 C42 C59 C25 -0.2(12)
C26 C25 C59 C43 3.2(16)
C24 C25 C59 C43 143.8(10)
C26 C25 C59 C42 -139.4(11)
C24 C25 C59 C42 1.2(12)
C43 C58 C60 C41 1.5(14)
C57 C58 C60 C41 -135.6(9)
C43 C58 C60 C54 139.7(9)
C57 C58 C60 C54 2.6(12)
C42 C41 C60 C58 -4.2(14)
C40 C41 C60 C58 144.7(9)
C42 C41 C60 C54 -146.2(9)
C40 C41 C60 C54 2.6(9)
C55 C54 C60 C58 -4.8(12)
C53 C54 C60 C58 -142.5(8)
C55 C54 C60 C41 138.0(9)
C53 C54 C60 C41 0.3(10)
C12 C2 C61 C62 -124.8(7)
C3 C2 C61 C62 122.6(7)
C1 C2 C61 C62 -0.1(8)
C12 C2 C61 C63 55.7(10)
C3 C2 C61 C63 -57.0(9)
C1 C2 C61 C63 -179.7(7)
C63 C61 C62 O1 -179.6(7)
C2 C61 C62 O1 0.9(9)
C63 C61 C62 C66 -5.6(15)
C2 C61 C62 C66 174.9(8)
C1 O1 C62 C61 -1.4(9)
C1 O1 C62 C66 -177.0(6)
C64 O3 C63 O2 -3.8(16)
C64 O3 C63 C61 -179.2(10)
C62 C61 C63 O2 2.8(16)
C2 C61 C63 O2 -177.7(10)
C62 C61 C63 O3 177.9(8)
C2 C61 C63 O3 -2.6(11)
C63 O3 C64 C65 176.2(11)
C61 C62 C66 C67 -160.2(9)
O1 C62 C66 C67 13.9(8)
C61 C62 C66 C70 20.2(12)
O1 C62 C66 C70 -165.7(5)
C70 C66 C67 C68 0.0
C62 C66 C67 C68 -179.6(6)
C66 C67 C68 N1 0.0
C67 C68 N1 C69 0.0
C67 C68 N1 Zn1 -179.0(3)
N4 Zn1 N1 C69 81.7(4)
N2 Zn1 N1 C69 -97.9(4)
N5 Zn1 N1 C69 -7.6(4)
N3 Zn1 N1 C69 171.2(4)
N4 Zn1 N1 C68 -99.3(4)
N2 Zn1 N1 C68 81.1(4)
N5 Zn1 N1 C68 171.4(3)
N3 Zn1 N1 C68 -9.8(4)
C68 N1 C69 C70 0.0
Zn1 N1 C69 C70 179.0(3)
N1 C69 C70 C66 0.0
C67 C66 C70 C69 0.0
C62 C66 C70 C69 179.6(6)
C74 N2 C71 C108 -176.0(6)
Zn1 N2 C71 C108 -2.4(9)
C74 N2 C71 C72 3.9(7)
Zn1 N2 C71 C72 177.5(4)
N2 C71 C72 C73 -1.9(8)
C108 C71 C72 C73 178.0(6)
C71 C72 C73 C74 -0.8(8)
C71 N2 C74 C75 174.8(6)
Zn1 N2 C74 C75 1.2(9)
C71 N2 C74 C73 -4.4(7)
Zn1 N2 C74 C73 -178.0(4)
C72 C73 C74 N2 3.2(8)
C72 C73 C74 C75 -176.0(6)
N2 C74 C75 C82 -5.4(11)
C73 C74 C75 C82 173.7(7)
N2 C74 C75 C76 177.1(6)
C73 C74 C75 C76 -3.8(10)
C82 C75 C76 C77 102.9(7)
C74 C75 C76 C77 -79.5(7)
C82 C75 C76 C81 -76.8(7)
C74 C75 C76 C81 100.9(6)
C81 C76 C77 C78 0.0
C75 C76 C77 C78 -179.6(6)
C76 C77 C78 C79 0.0
C77 C78 C79 C80 0.0
C78 C79 C80 C81 0.0
C79 C80 C81 C76 0.0
C77 C76 C81 C80 0.0
C75 C76 C81 C80 179.7(6)
C74 C75 C82 N3 1.5(11)
C76 C75 C82 N3 178.8(6)
C74 C75 C82 C83 -179.3(7)
C76 C75 C82 C83 -1.9(10)
C85 N3 C82 C75 -176.8(6)
Zn1 N3 C82 C75 5.9(9)
C85 N3 C82 C83 3.8(7)
Zn1 N3 C82 C83 -173.5(5)
C75 C82 C83 C84 177.1(7)
N3 C82 C83 C84 -3.5(8)
C82 C83 C84 C85 1.9(9)
C82 N3 C85 C86 174.6(7)
Zn1 N3 C85 C86 -8.0(10)
C82 N3 C85 C84 -2.7(7)
Zn1 N3 C85 C84 174.6(4)
C83 C84 C85 N3 0.4(8)
C83 C84 C85 C86 -177.1(7)
N3 C85 C86 C93 -4.2(12)
C84 C85 C86 C93 172.8(6)
N3 C85 C86 C87 176.2(6)
C84 C85 C86 C87 -6.8(10)
C85 C86 C87 C88 -82.5(7)
C93 C86 C87 C88 97.8(6)
C85 C86 C87 C92 96.2(7)
C93 C86 C87 C92 -83.5(6)
C92 C87 C88 C89 0.0
C86 C87 C88 C89 178.7(6)
C87 C88 C89 C90 0.0
C88 C89 C90 C91 0.0
C89 C90 C91 C92 0.0
C90 C91 C92 C87 0.0
C88 C87 C92 C91 0.0
C86 C87 C92 C91 -178.7(6)
C96 N4 C93 C86 -179.8(6)
Zn1 N4 C93 C86 3.4(9)
C96 N4 C93 C94 0.8(7)
Zn1 N4 C93 C94 -176.0(4)
C85 C86 C93 N4 6.8(11)
C87 C86 C93 N4 -173.6(6)
C85 C86 C93 C94 -173.9(7)
C87 C86 C93 C94 5.7(9)
N4 C93 C94 C95 -1.0(8)
C86 C93 C94 C95 179.6(6)
C93 C94 C95 C96 0.8(8)
C93 N4 C96 C95 -0.3(7)
Zn1 N4 C96 C95 176.4(4)
C93 N4 C96 C97 179.2(6)
Zn1 N4 C96 C97 -4.1(9)
C94 C95 C96 N4 -0.3(8)
C94 C95 C96 C97 -179.8(6)
N4 C96 C97 C104 -5.0(11)
C95 C96 C97 C104 174.5(7)
N4 C96 C97 C98 178.2(6)
C95 C96 C97 C98 -2.3(9)
C104 C97 C98 C99 95.2(8)
C96 C97 C98 C99 -87.8(7)
C104 C97 C98 C103 -85.1(8)
C96 C97 C98 C103 91.8(7)
C103 C98 C99 C100 0.0
C97 C98 C99 C100 179.7(7)
C98 C99 C100 C101 0.0
C99 C100 C101 C102 0.0
C100 C101 C102 C103 0.0
C101 C102 C103 C98 0.0
C99 C98 C103 C102 0.0
C97 C98 C103 C102 -179.7(7)
C107 N5 C104 C97 -176.5(6)
Zn1 N5 C104 C97 7.9(10)
C107 N5 C104 C105 5.0(7)
Zn1 N5 C104 C105 -170.5(4)
C96 C97 C104 N5 2.8(11)
C98 C97 C104 N5 179.4(6)
C96 C97 C104 C105 -179.0(6)
C98 C97 C104 C105 -2.4(11)
N5 C104 C105 C106 -2.0(8)
C97 C104 C105 C106 179.5(7)
C104 C105 C106 C107 -1.6(8)
C104 N5 C107 C108 176.2(6)
Zn1 N5 C107 C108 -8.2(9)
C104 N5 C107 C106 -5.9(7)
Zn1 N5 C107 C106 169.7(4)
C105 C106 C107 C108 -177.4(6)
C105 C106 C107 N5 4.7(7)
N5 C107 C108 C71 -2.8(10)
C106 C107 C108 C71 179.7(6)
N5 C107 C108 C109 -177.2(5)
C106 C107 C108 C109 5.3(9)
N2 C71 C108 C107 8.6(10)
C72 C71 C108 C107 -171.3(6)
N2 C71 C108 C109 -176.7(5)
C72 C71 C108 C109 3.4(9)
C107 C108 C109 C110 63.2(7)
C71 C108 C109 C110 -111.9(5)
C107 C108 C109 C114 -119.7(5)
C71 C108 C109 C114 65.3(6)
C114 C109 C110 C111 0.0
C108 C109 C110 C111 177.2(5)
C109 C110 C111 C112 0.0
C110 C111 C112 C113 0.0
C111 C112 C113 C114 0.0
C112 C113 C114 C109 0.0
C110 C109 C114 C113 0.0
C108 C109 C114 C113 -177.2(6)

loop_
_platon_squeeze_void_nr
_platon_squeeze_void_average_x
_platon_squeeze_void_average_y
_platon_squeeze_void_average_z
_platon_squeeze_void_volume
_platon_squeeze_void_count_electrons
_platon_squeeze_void_content
1 0.000 0.500 0.000 1123 479 ' '
2 0.000 0.000 0.500 1123 479 ' '
3 0.764 0.213 0.312 23 6 ' '
4 0.764 0.287 0.812 23 6 ' '
5 0.236 0.713 0.188 23 7 ' '
6 0.236 0.787 0.688 23 7 ' '
